data_4337561
loop_
_publ_author_name
'Werrett, Melissa V.'
'Muzzioli, Sara'
'Wright, Phillip J.'
'Palazzi, Antonio'
'Raiteri, Paolo'
'Zacchini, Stefano'
'Massi, Massimiliano'
'Stagni, Stefano'

_publ_section_title
;
 Proton-induced reversible modulation of the luminescent output of
 rhenium(I), iridium(III), and ruthenium(II) tetrazolate complexes.
;
_journal_issue 1
_journal_name_full 'Inorganic chemistry'
_journal_page_first 229
_journal_page_last 243
_journal_paper_doi 10.1021/ic402187e
_journal_volume 53
_journal_year 2014
_chemical_formula_sum 'C24 H14 F3 N6 O7 Re S'
_chemical_formula_weight 773.67
_chemical_name_systematic
; 
 ? 
;
_space_group_IT_number 14
_symmetry_cell_setting monoclinic
_symmetry_space_group_name_Hall '-P 2ybc'
_symmetry_space_group_name_H-M 'P 1 21/c 1'
_atom_sites_solution_hydrogens geom
_atom_sites_solution_primary direct
_atom_sites_solution_secondary difmap
_audit_creation_method SHELXL-97
_cell_angle_alpha 90.00
_cell_angle_beta 99.299(2)
_cell_angle_gamma 90.00
_cell_formula_units_Z 4
_cell_length_a 15.813(2)
_cell_length_b 11.6452(17)
_cell_length_c 14.579(2)
_cell_measurement_reflns_used 6978
_cell_measurement_temperature 295(2)
_cell_measurement_theta_max 25.918
_cell_measurement_theta_min 2.250
_cell_volume 2649.4(6)
_computing_cell_refinement 'APEX2 (Bruker AXS, 2006)'
_computing_data_collection 'APEX2 (Bruker AXS, 2006)'
_computing_data_reduction 'SAINT (Bruker AXS, 2004)'
_computing_molecular_graphics 'ORTEPII (Johnson, 1996)'
_computing_publication_material 'XCIF (Bruker AXS, 2001)'
_computing_structure_refinement 'SHELXL-97 (Sheldrick, 1997)'
_computing_structure_solution 'SHELXS-97 (Sheldrick, 1990)'
_diffrn_ambient_temperature 295(2)
_diffrn_measured_fraction_theta_full 0.997
_diffrn_measured_fraction_theta_max 0.997
_diffrn_measurement_device_type 'CCD area detector'
_diffrn_measurement_method 'phi and omega scans'
_diffrn_radiation_monochromator graphite
_diffrn_radiation_source 'fine-focus sealed tube'
_diffrn_radiation_type MoK\a
_diffrn_radiation_wavelength 0.71073
_diffrn_reflns_av_R_equivalents 0.0668
_diffrn_reflns_av_sigmaI/netI 0.0482
_diffrn_reflns_limit_h_max 19
_diffrn_reflns_limit_h_min -19
_diffrn_reflns_limit_k_max 14
_diffrn_reflns_limit_k_min -14
_diffrn_reflns_limit_l_max 17
_diffrn_reflns_limit_l_min -17
_diffrn_reflns_number 26008
_diffrn_reflns_theta_full 26.00
_diffrn_reflns_theta_max 26.00
_diffrn_reflns_theta_min 1.30
_exptl_absorpt_coefficient_mu 4.743
_exptl_absorpt_correction_T_max 0.6484
_exptl_absorpt_correction_T_min 0.5364
_exptl_absorpt_correction_type empirical
_exptl_absorpt_process_details
; 
 Data were corrected for Lorentz polarization and absorption
 effects (empirical absorption correction SADABS).
 R(int) =  0.1679 (selected reflections only, before parameter refinement)
 R(int) =  0.0602 (selected reflections only, after parameter refinement)
;
_exptl_crystal_colour pale-yellow
_exptl_crystal_density_diffrn 1.940
_exptl_crystal_density_method 'not measured'
_exptl_crystal_description plate
_exptl_crystal_F_000 1496
_exptl_crystal_size_max 0.15
_exptl_crystal_size_mid 0.14
_exptl_crystal_size_min 0.10
_refine_diff_density_max 1.189
_refine_diff_density_min -0.642
_refine_diff_density_rms 0.132
_refine_ls_extinction_method none
_refine_ls_goodness_of_fit_ref 0.996
_refine_ls_hydrogen_treatment constr
_refine_ls_matrix_type full
_refine_ls_number_parameters 379
_refine_ls_number_reflns 5191
_refine_ls_number_restraints 181
_refine_ls_restrained_S_all 1.058
_refine_ls_R_factor_all 0.0600
_refine_ls_R_factor_gt 0.0354
_refine_ls_shift/su_max 0.000
_refine_ls_shift/su_mean 0.000
_refine_ls_structure_factor_coef Fsqd
_refine_ls_weighting_details 'calc w=1/[\s^2^(Fo^2^)+(0.0593P)^2^+0.0000P] where P=(Fo^2^+2Fc^2^)/3'
_refine_ls_weighting_scheme calc
_refine_ls_wR_factor_gt 0.0876
_refine_ls_wR_factor_ref 0.1035
_reflns_number_gt 3802
_reflns_number_total 5191
_reflns_threshold_expression >2sigma(I)
_cod_data_source_file ic402187e_si_002.cif
_cod_data_source_block p21c_RX6
_cod_depositor_comments
;
The following automatic conversions were performed:

'_symmetry_cell_setting' value 'Monoclinic' changed to 'monoclinic'
according to
/usr/data/users/saulius/automatic-downloads/current/ACS/lib/dictionaries/cif_core.dic
dictionary named 'cif_core.dic' version 2.4.2 from 2011-04-26.

Automatic conversion script
Id: cif_fix_values 2281 2013-09-26 08:29:07Z andrius 
;
_cod_original_cell_volume 2649.4(7)
_cod_original_sg_symbol_H-M P2(1)/c
_cod_database_code 4337561

loop_
_symmetry_equiv_pos_as_xyz
'x, y, z'
'-x, y+1/2, -z+1/2'
'-x, -y, -z'
'x, -y-1/2, z-1/2'

loop_
_atom_site_label
_atom_site_type_symbol
_atom_site_fract_x
_atom_site_fract_y
_atom_site_fract_z
_atom_site_U_iso_or_equiv
_atom_site_adp_type
_atom_site_occupancy
_atom_site_symmetry_multiplicity
_atom_site_calc_flag
_atom_site_refinement_flags
C1 C 0.8762(5) -0.1105(6) 0.1036(5) 0.0713(19) Uani 1 1 d U
C2 C 0.7496(5) -0.1563(6) -0.0367(5) 0.0636(17) Uani 1 1 d U
C3 C 0.8679(6) -0.0021(6) -0.0593(6) 0.076(2) Uani 1 1 d U
C4 C 0.9078(4) 0.2950(5) 0.1216(4) 0.0543(14) Uani 1 1 d U
C5 C 0.9759(4) 0.3826(5) 0.1266(4) 0.0545(14) Uani 1 1 d U
C6 C 1.0482(5) 0.3604(6) 0.0892(5) 0.0767(19) Uani 1 1 d U
H6 H 1.0555 0.2887 0.0636 0.092 Uiso 1 1 calc R
C7 C 1.1094(6) 0.4429(8) 0.0893(6) 0.088(2) Uani 1 1 d U
H7 H 1.1584 0.4275 0.0636 0.105 Uiso 1 1 calc R
C8 C 1.0984(6) 0.5504(7) 0.1280(5) 0.0789(19) Uani 1 1 d U
C9 C 1.0278(5) 0.5711(6) 0.1672(5) 0.0779(19) Uani 1 1 d U
H9 H 1.0214 0.6419 0.1947 0.093 Uiso 1 1 calc R
C10 C 0.9657(6) 0.4884(5) 0.1665(5) 0.0710(18) Uani 1 1 d U
H10 H 0.9170 0.5036 0.1927 0.085 Uiso 1 1 calc R
C11 C 1.1694(7) 0.6380(8) 0.1228(7) 0.112(3) Uani 1 1 d U
H11 H 1.2163 0.6181 0.0951 0.135 Uiso 1 1 calc R
C12 C 0.6743(5) 0.1308(5) -0.1238(4) 0.0631(16) Uani 1 1 d U
H12 H 0.7171 0.1186 -0.1596 0.076 Uiso 1 1 calc R
C13 C 0.6040(5) 0.1983(6) -0.1603(5) 0.0709(18) Uani 1 1 d U
H13 H 0.6010 0.2307 -0.2190 0.085 Uiso 1 1 calc R
C14 C 0.5407(5) 0.2166(6) -0.1110(5) 0.0705(18) Uani 1 1 d U
H14 H 0.4940 0.2623 -0.1348 0.085 Uiso 1 1 calc R
C15 C 0.5459(4) 0.1655(5) -0.0222(4) 0.0563(14) Uani 1 1 d U
C16 C 0.4815(5) 0.1786(5) 0.0360(5) 0.0655(16) Uani 1 1 d U
H16 H 0.4335 0.2233 0.0155 0.079 Uiso 1 1 calc R
C17 C 0.4894(5) 0.1274(6) 0.1196(5) 0.0660(16) Uani 1 1 d U
H17 H 0.4465 0.1365 0.1558 0.079 Uiso 1 1 calc R
C18 C 0.5624(4) 0.0595(5) 0.1535(4) 0.0569(14) Uani 1 1 d U
C19 C 0.5737(6) 0.0007(6) 0.2401(5) 0.0722(19) Uani 1 1 d U
H19 H 0.5332 0.0073 0.2795 0.087 Uiso 1 1 calc R
C20 C 0.6447(6) -0.0655(7) 0.2643(5) 0.0778(19) Uani 1 1 d U
H20 H 0.6526 -0.1043 0.3208 0.093 Uiso 1 1 calc R
C21 C 0.7054(5) -0.0760(6) 0.2065(4) 0.0688(18) Uani 1 1 d U
H21 H 0.7531 -0.1222 0.2247 0.083 Uiso 1 1 calc R
C22 C 0.6268(4) 0.0450(4) 0.0990(4) 0.0513(14) Uani 1 1 d U
C23 C 0.6184(4) 0.1002(4) 0.0102(4) 0.0497(13) Uani 1 1 d U
C24 C 0.6390(8) 0.4988(8) 0.0698(8) 0.102(3) Uani 1 1 d .
F1 F 0.6019(6) 0.4088(7) 0.0934(6) 0.197(3) Uani 1 1 d U
F2 F 0.5880(5) 0.5553(7) 0.0079(5) 0.164(3) Uani 1 1 d U
F3 F 0.6896(7) 0.4530(9) 0.0165(6) 0.205(4) Uani 1 1 d U
N1 N 0.9110(4) 0.1912(4) 0.0856(4) 0.0621(14) Uani 1 1 d .
N2 N 0.8340(4) 0.1434(4) 0.0934(4) 0.0573(13) Uani 1 1 d .
N3 N 0.7856(4) 0.2126(5) 0.1301(4) 0.0721(16) Uani 1 1 d .
N4 N 0.8329(4) 0.3074(4) 0.1482(4) 0.0681(15) Uani 1 1 d .
H4 H 0.8165 0.3682 0.1738 0.082 Uiso 1 1 calc R
N5 N 0.6827(3) 0.0833(4) -0.0405(3) 0.0523(12) Uani 1 1 d .
N6 N 0.6970(4) -0.0210(4) 0.1249(4) 0.0525(13) Uani 1 1 d .
O1 O 0.9258(4) -0.1664(5) 0.1481(4) 0.1044(19) Uani 1 1 d U
O2 O 0.7270(4) -0.2376(4) -0.0784(4) 0.0853(15) Uani 1 1 d U
O3 O 0.9128(5) 0.0085(5) -0.1127(5) 0.1016(19) Uani 1 1 d U
O4 O 1.1647(6) 0.7269(7) 0.1526(6) 0.163(3) Uani 1 1 d U
O5 O 0.6290(5) 0.6055(8) 0.2107(5) 0.158(3) Uani 1 1 d U
O6 O 0.7277(6) 0.6674(7) 0.1243(6) 0.188(4) Uani 1 1 d U
O7 O 0.7518(4) 0.4923(4) 0.2095(4) 0.0835(16) Uani 1 1 d U
Re1 Re 0.790010(17) -0.02013(2) 0.028250(17) 0.05513(12) Uani 1 1 d .
S1 S 0.69339(15) 0.57382(16) 0.16115(14) 0.0791(6) Uani 1 1 d .

loop_
_atom_site_aniso_label
_atom_site_aniso_U_11
_atom_site_aniso_U_22
_atom_site_aniso_U_33
_atom_site_aniso_U_23
_atom_site_aniso_U_13
_atom_site_aniso_U_12
C1 0.063(5) 0.054(4) 0.092(5) -0.009(3) 0.000(4) 0.003(3)
C2 0.058(4) 0.053(4) 0.079(4) -0.007(3) 0.010(3) 0.008(3)
C3 0.071(6) 0.069(5) 0.089(5) -0.021(4) 0.017(4) 0.000(4)
C4 0.053(4) 0.045(3) 0.062(3) -0.003(3) 0.002(3) 0.003(3)
C5 0.057(4) 0.047(3) 0.058(3) -0.002(2) 0.005(3) -0.001(3)
C6 0.069(5) 0.066(4) 0.096(4) -0.018(3) 0.018(4) 0.000(3)
C7 0.075(5) 0.084(4) 0.106(5) -0.015(4) 0.022(4) -0.012(4)
C8 0.091(5) 0.063(4) 0.080(4) -0.006(3) 0.005(4) -0.017(4)
C9 0.091(5) 0.055(4) 0.085(4) -0.016(3) 0.004(4) -0.010(4)
C10 0.078(5) 0.058(3) 0.075(4) -0.016(3) 0.008(3) -0.004(3)
C11 0.136(7) 0.078(5) 0.109(6) -0.015(5) -0.020(5) -0.021(5)
C12 0.076(5) 0.057(4) 0.059(4) -0.004(3) 0.019(3) -0.002(3)
C13 0.083(5) 0.063(4) 0.062(4) 0.008(3) 0.002(3) 0.002(3)
C14 0.074(5) 0.053(3) 0.078(4) 0.001(3) -0.006(3) 0.009(3)
C15 0.058(4) 0.038(3) 0.070(3) -0.006(2) 0.003(3) -0.003(3)
C16 0.056(4) 0.050(3) 0.088(4) -0.008(3) 0.006(3) 0.003(3)
C17 0.064(4) 0.057(3) 0.081(4) -0.011(3) 0.023(3) -0.004(3)
C18 0.064(4) 0.042(3) 0.067(3) -0.007(2) 0.017(3) -0.005(3)
C19 0.090(5) 0.060(4) 0.069(4) -0.006(3) 0.021(4) -0.009(3)
C20 0.104(5) 0.063(4) 0.066(4) 0.011(3) 0.012(4) 0.001(4)
C21 0.088(5) 0.053(4) 0.064(4) 0.008(3) 0.008(3) 0.005(3)
C22 0.061(4) 0.034(3) 0.057(3) -0.004(2) 0.005(3) -0.004(2)
C23 0.057(4) 0.033(2) 0.057(3) -0.004(2) 0.004(3) -0.004(2)
C24 0.110(9) 0.066(5) 0.130(8) 0.013(5) 0.020(7) 0.021(5)
F1 0.217(7) 0.134(5) 0.215(7) 0.002(5) -0.039(6) -0.063(5)
F2 0.181(6) 0.140(5) 0.148(5) 0.014(4) -0.042(5) 0.024(5)
F3 0.230(8) 0.245(8) 0.132(5) -0.060(5) 0.009(5) 0.072(7)
N1 0.062(4) 0.048(3) 0.075(3) -0.011(2) 0.005(3) 0.001(3)
N2 0.056(4) 0.043(3) 0.073(3) -0.005(2) 0.011(3) 0.002(2)
N3 0.066(4) 0.055(3) 0.099(4) -0.018(3) 0.024(3) -0.007(3)
N4 0.065(4) 0.049(3) 0.093(4) -0.015(3) 0.023(3) -0.001(3)
N5 0.061(3) 0.039(3) 0.056(3) -0.003(2) 0.006(2) 0.000(2)
N6 0.052(4) 0.039(2) 0.065(3) -0.006(2) 0.006(2) 0.002(2)
O1 0.097(5) 0.080(4) 0.125(4) 0.000(3) -0.016(4) 0.030(3)
O2 0.094(4) 0.059(3) 0.101(4) -0.032(3) 0.011(3) -0.005(3)
O3 0.085(5) 0.119(5) 0.108(5) -0.016(3) 0.038(4) -0.005(3)
O4 0.158(7) 0.120(6) 0.206(8) -0.013(6) 0.019(6) -0.038(6)
O5 0.143(6) 0.191(7) 0.147(5) -0.033(5) 0.048(4) 0.077(5)
O6 0.238(8) 0.133(6) 0.180(6) 0.056(5) -0.003(6) -0.084(6)
O7 0.089(4) 0.079(3) 0.084(3) -0.004(2) 0.020(3) 0.025(3)
Re1 0.0541(2) 0.04081(15) 0.06954(19) -0.00704(11) 0.00711(12) 0.00285(11)
S1 0.0973(17) 0.0534(10) 0.0896(13) 0.0011(9) 0.0244(11) 0.0047(10)

loop_
_atom_type_symbol
_atom_type_description
_atom_type_scat_dispersion_real
_atom_type_scat_dispersion_imag
_atom_type_scat_source
C C 0.0033 0.0016 'International Tables Vol C Tables 4.2.6.8 and 6.1.1.4'
H H 0.0000 0.0000 'International Tables Vol C Tables 4.2.6.8 and 6.1.1.4'
N N 0.0061 0.0033 'International Tables Vol C Tables 4.2.6.8 and 6.1.1.4'
O O 0.0106 0.0060 'International Tables Vol C Tables 4.2.6.8 and 6.1.1.4'
F F 0.0171 0.0103 'International Tables Vol C Tables 4.2.6.8 and 6.1.1.4'
S S 0.1246 0.1234 'International Tables Vol C Tables 4.2.6.8 and 6.1.1.4'
Re Re -1.0185 7.2310 'International Tables Vol C Tables 4.2.6.8 and 6.1.1.4'

loop_
_geom_angle_atom_site_label_1
_geom_angle_atom_site_label_2
_geom_angle_atom_site_label_3
_geom_angle
O1 C1 Re1 178.2(7)
O2 C2 Re1 177.5(7)
O3 C3 Re1 178.6(9)
N4 C4 N1 108.2(6)
N4 C4 C5 126.5(5)
N1 C4 C5 125.2(6)
C6 C5 C10 119.9(7)
C6 C5 C4 120.0(6)
C10 C5 C4 120.1(6)
C7 C6 C5 120.4(7)
C7 C6 H6 119.8
C5 C6 H6 119.8
C6 C7 C8 119.7(8)
C6 C7 H7 120.1
C8 C7 H7 120.1
C9 C8 C7 119.7(8)
C9 C8 C11 124.3(8)
C7 C8 C11 116.0(9)
C8 C9 C10 120.6(7)
C8 C9 H9 119.7
C10 C9 H9 119.7
C9 C10 C5 119.7(8)
C9 C10 H10 120.2
C5 C10 H10 120.2
O4 C11 C8 119.9(12)
O4 C11 H11 120.0
C8 C11 H11 120.0
N5 C12 C13 122.8(6)
N5 C12 H12 118.6
C13 C12 H12 118.6
C14 C13 C12 120.3(6)
C14 C13 H13 119.9
C12 C13 H13 119.9
C13 C14 C15 119.0(6)
C13 C14 H14 120.5
C15 C14 H14 120.5
C23 C15 C14 117.6(6)
C23 C15 C16 118.8(6)
C14 C15 C16 123.6(6)
C17 C16 C15 121.2(6)
C17 C16 H16 119.4
C15 C16 H16 119.4
C16 C17 C18 120.8(6)
C16 C17 H17 119.6
C18 C17 H17 119.6
C22 C18 C17 119.7(6)
C22 C18 C19 116.6(6)
C17 C18 C19 123.7(7)
C20 C19 C18 118.9(7)
C20 C19 H19 120.6
C18 C19 H19 120.6
C19 C20 C21 121.1(7)
C19 C20 H20 119.4
C21 C20 H20 119.4
N6 C21 C20 121.4(7)
N6 C21 H21 119.3
C20 C21 H21 119.3
N6 C22 C18 123.3(6)
N6 C22 C23 117.4(6)
C18 C22 C23 119.3(6)
N5 C23 C15 122.7(5)
N5 C23 C22 117.1(5)
C15 C23 C22 120.2(6)
F1 C24 F2 110.2(11)
F1 C24 F3 100.2(10)
F2 C24 F3 99.6(10)
F1 C24 S1 114.0(9)
F2 C24 S1 117.7(7)
F3 C24 S1 113.0(9)
C4 N1 N2 104.4(5)
N3 N2 N1 112.3(5)
N3 N2 Re1 123.8(4)
N1 N2 Re1 123.1(4)
N2 N3 N4 104.4(5)
C4 N4 N3 110.7(5)
C4 N4 H4 124.6
N3 N4 H4 124.6
C12 N5 C23 117.7(5)
C12 N5 Re1 127.3(5)
C23 N5 Re1 115.0(4)
C21 N6 C22 118.6(6)
C21 N6 Re1 126.3(5)
C22 N6 Re1 115.0(4)
C2 Re1 C1 88.8(3)
C2 Re1 C3 87.7(3)
C1 Re1 C3 88.2(4)
C2 Re1 N5 93.3(2)
C1 Re1 N5 171.9(3)
C3 Re1 N5 99.7(3)
C2 Re1 N2 175.8(2)
C1 Re1 N2 94.7(2)
C3 Re1 N2 90.0(3)
N5 Re1 N2 83.60(18)
C2 Re1 N6 96.3(2)
C1 Re1 N6 96.7(3)
C3 Re1 N6 173.7(3)
N5 Re1 N6 75.29(19)
N2 Re1 N6 85.68(19)
O6 S1 O5 111.3(6)
O6 S1 O7 117.3(5)
O5 S1 O7 112.9(4)
O6 S1 C24 106.5(5)
O5 S1 C24 102.9(6)
O7 S1 C24 104.4(4)

loop_
_geom_bond_atom_site_label_1
_geom_bond_atom_site_label_2
_geom_bond_distance
C1 O1 1.139(8)
C1 Re1 1.920(8)
C2 O2 1.151(7)
C2 Re1 1.903(7)
C3 O3 1.141(10)
C3 Re1 1.924(10)
C4 N4 1.312(8)
C4 N1 1.322(7)
C4 C5 1.478(8)
C5 C6 1.367(9)
C5 C10 1.383(8)
C6 C7 1.364(11)
C6 H6 0.9300
C7 C8 1.396(11)
C7 H7 0.9300
C8 C9 1.354(11)
C8 C11 1.527(12)
C9 C10 1.375(11)
C9 H9 0.9300
C10 H10 0.9300
C11 O4 1.130(11)
C11 H11 0.9300
C12 N5 1.322(7)
C12 C13 1.395(9)
C12 H12 0.9300
C13 C14 1.340(10)
C13 H13 0.9300
C14 C15 1.415(9)
C14 H14 0.9300
C15 C23 1.393(8)
C15 C16 1.435(10)
C16 C17 1.346(9)
C16 H16 0.9300
C17 C18 1.421(9)
C17 H17 0.9300
C18 C22 1.400(9)
C18 C19 1.422(9)
C19 C20 1.361(11)
C19 H19 0.9300
C20 C21 1.380(10)
C20 H20 0.9300
C21 N6 1.339(8)
C21 H21 0.9300
C22 N6 1.353(8)
C22 C23 1.432(8)
C23 N5 1.364(7)
C24 F1 1.275(12)
C24 F2 1.290(11)
C24 F3 1.314(13)
C24 S1 1.706(12)
N1 N2 1.359(7)
N2 N3 1.286(7)
N2 Re1 2.191(5)
N3 N4 1.336(7)
N4 H4 0.8600
N5 Re1 2.187(5)
N6 Re1 2.195(6)
O5 S1 1.390(7)
O6 S1 1.365(7)
O7 S1 1.429(6)

loop_
_geom_hbond_atom_site_label_D
_geom_hbond_atom_site_label_H
_geom_hbond_atom_site_label_A
_geom_hbond_distance_DH
_geom_hbond_distance_HA
_geom_hbond_distance_DA
_geom_hbond_angle_DHA
N4 H4 O7 0.86 1.89 2.729(7) 164.4

loop_
_geom_torsion_atom_site_label_1
_geom_torsion_atom_site_label_2
_geom_torsion_atom_site_label_3
_geom_torsion_atom_site_label_4
_geom_torsion
N4 C4 C5 C6 -174.7(6)
N1 C4 C5 C6 2.4(10)
N4 C4 C5 C10 3.3(10)
N1 C4 C5 C10 -179.6(6)
C10 C5 C6 C7 -1.3(11)
C4 C5 C6 C7 176.6(7)
C5 C6 C7 C8 0.2(12)
C6 C7 C8 C9 1.5(13)
C6 C7 C8 C11 -178.6(8)
C7 C8 C9 C10 -2.0(12)
C11 C8 C9 C10 178.0(7)
C8 C9 C10 C5 0.9(11)
C6 C5 C10 C9 0.8(10)
C4 C5 C10 C9 -177.2(6)
C9 C8 C11 O4 -0.2(15)
C7 C8 C11 O4 179.9(10)
N5 C12 C13 C14 -0.7(11)
C12 C13 C14 C15 -0.7(10)
C13 C14 C15 C23 1.3(9)
C13 C14 C15 C16 -179.4(6)
C23 C15 C16 C17 -1.2(9)
C14 C15 C16 C17 179.5(6)
C15 C16 C17 C18 0.7(10)
C16 C17 C18 C22 -0.4(9)
C16 C17 C18 C19 -178.3(6)
C22 C18 C19 C20 -0.4(10)
C17 C18 C19 C20 177.6(7)
C18 C19 C20 C21 0.1(11)
C19 C20 C21 N6 0.5(12)
C17 C18 C22 N6 -177.9(6)
C19 C18 C22 N6 0.1(9)
C17 C18 C22 C23 0.8(8)
C19 C18 C22 C23 178.8(5)
C14 C15 C23 N5 -0.7(8)
C16 C15 C23 N5 -180.0(5)
C14 C15 C23 C22 -179.1(5)
C16 C15 C23 C22 1.6(8)
N6 C22 C23 N5 -1.1(8)
C18 C22 C23 N5 -179.9(5)
N6 C22 C23 C15 177.4(5)
C18 C22 C23 C15 -1.3(8)
N4 C4 N1 N2 -0.5(7)
C5 C4 N1 N2 -178.0(5)
C4 N1 N2 N3 1.0(7)
C4 N1 N2 Re1 170.8(4)
N1 N2 N3 N4 -1.0(7)
Re1 N2 N3 N4 -170.8(4)
N1 C4 N4 N3 -0.1(7)
C5 C4 N4 N3 177.4(6)
N2 N3 N4 C4 0.7(7)
C13 C12 N5 C23 1.4(9)
C13 C12 N5 Re1 -178.1(5)
C15 C23 N5 C12 -0.7(8)
C22 C23 N5 C12 177.8(5)
C15 C23 N5 Re1 178.9(4)
C22 C23 N5 Re1 -2.6(6)
C20 C21 N6 C22 -0.7(10)
C20 C21 N6 Re1 176.4(5)
C18 C22 N6 C21 0.4(9)
C23 C22 N6 C21 -178.3(5)
C18 C22 N6 Re1 -177.0(4)
C23 C22 N6 Re1 4.3(6)
O2 C2 Re1 C1 -96(15)
O2 C2 Re1 C3 -8(15)
O2 C2 Re1 N5 91(15)
O2 C2 Re1 N2 49(17)
O2 C2 Re1 N6 167(15)
O1 C1 Re1 C2 -32(23)
O1 C1 Re1 C3 -120(23)
O1 C1 Re1 N5 73(24)
O1 C1 Re1 N2 150(23)
O1 C1 Re1 N6 64(23)
O3 C3 Re1 C2 56(26)
O3 C3 Re1 C1 145(26)
O3 C3 Re1 N5 -37(26)
O3 C3 Re1 N2 -120(26)
O3 C3 Re1 N6 -74(26)
C12 N5 Re1 C2 -81.3(5)
C23 N5 Re1 C2 99.2(4)
C12 N5 Re1 C1 174.1(16)
C23 N5 Re1 C1 -5.4(18)
C12 N5 Re1 C3 7.0(5)
C23 N5 Re1 C3 -172.5(4)
C12 N5 Re1 N2 95.9(5)
C23 N5 Re1 N2 -83.6(4)
C12 N5 Re1 N6 -176.9(5)
C23 N5 Re1 N6 3.6(4)
N3 N2 Re1 C2 90(3)
N1 N2 Re1 C2 -79(4)
N3 N2 Re1 C1 -125.0(5)
N1 N2 Re1 C1 66.4(5)
N3 N2 Re1 C3 146.9(6)
N1 N2 Re1 C3 -21.8(5)
N3 N2 Re1 N5 47.1(5)
N1 N2 Re1 N5 -121.6(5)
N3 N2 Re1 N6 -28.6(5)
N1 N2 Re1 N6 162.8(5)
C21 N6 Re1 C2 86.9(5)
C22 N6 Re1 C2 -96.0(4)
C21 N6 Re1 C1 -2.6(5)
C22 N6 Re1 C1 174.6(4)
C21 N6 Re1 C3 -144(2)
C22 N6 Re1 C3 34(2)
C21 N6 Re1 N5 178.6(5)
C22 N6 Re1 N5 -4.2(4)
C21 N6 Re1 N2 -96.9(5)
C22 N6 Re1 N2 80.3(4)
F1 C24 S1 O6 -179.0(10)
F2 C24 S1 O6 -47.8(12)
F3 C24 S1 O6 67.5(10)
F1 C24 S1 O5 -61.8(10)
F2 C24 S1 O5 69.4(11)
F3 C24 S1 O5 -175.4(9)
F1 C24 S1 O7 56.3(10)
F2 C24 S1 O7 -172.5(9)
F3 C24 S1 O7 -57.3(9)
